data_9013819
loop_
_publ_author_name
'Antao, S. M.'
'Hassan, I.'

_publ_section_title
;
 Nepheline: structure of three samples from the Bancroft area, Ontario,
 obtained using synchrotron high-resolution powder x-ray diffraction
 Sample: 3
;
_journal_name_full 'The Canadian Mineralogist'
_journal_page_first 69
_journal_page_last 80
_journal_paper_doi 10.3749/canmin.48.1.69
_journal_volume 48
_journal_year 2010
_chemical_compound_source 'Davis Hill, Bancroft area, Ontario, Canada'
_chemical_formula_sum 'Al4 K0.778 Na3 O18 Si2'
_chemical_name_mineral Nepheline
_space_group_IT_number 173
_symmetry_space_group_name_Hall 'P 6c'
_symmetry_space_group_name_H-M 'P 63'
_cell_angle_alpha 90
_cell_angle_beta 90
_cell_angle_gamma 120
_cell_length_a 9.99567
_cell_length_b 9.99567
_cell_length_c 8.37873
_cell_formula_units_Z 2
_cell_volume 724.991
_database_code_amcsd 0006320
_exptl_crystal_density_diffrn 2.526
_cod_original_formula_sum 'K.778 Na3 Al4 Si2 O18'
_cod_database_code 9013819

loop_
_space_group_symop_operation_xyz
x,y,z
x-y,x,1/2+z
-y,x-y,z
-x,-y,1/2+z
-x+y,-x,z
y,-x+y,1/2+z

loop_
_atom_site_label
_atom_site_fract_x
_atom_site_fract_y
_atom_site_fract_z
_atom_site_occupancy
_atom_site_U_iso_or_equiv
K1 0.00000 0.00000 0.99920 0.77800 0.02090
Na1 0.44381 0.99730 0.99870 1.00000 0.02590
Al1 0.66667 0.33333 0.80350 1.00000 0.00960
Al2 0.33690 0.09480 0.31050 1.00000 0.00880
Si1 0.66667 0.33333 0.19340 1.00000 0.00960
Si2 0.33050 0.09290 0.68420 0.33333 0.00880
O1 0.71250 0.34520 0.00630 1.00000 0.02200
O2 0.31660 0.02800 0.49960 1.00000 0.02340
O3 0.51380 0.16720 0.71980 1.00000 0.02340
O4 0.51950 0.17340 0.23470 1.00000 0.02340
O5 0.26630 0.22360 0.30080 1.00000 0.02340
O6 0.28340 0.22520 0.68280 1.00000 0.02340

loop_
_cod_related_entry_id
_cod_related_entry_database
_cod_related_entry_code
1 AMCSD 0006320
